data_7050600
loop_
_publ_author_name
'Kay Lee, Hung'
'Suet Lam, Tung'
'Lam, Chi-Keung'
'Li, Hung-Wing'
'Man Fung, Sze'

_publ_section_title
;
 Synthesis and structural characterisation of divalent transition metal
 complexes containing an unsymmetrical benzamidinate ligandElectronic
 supplementary information (ESI) available: inclination angles in
 complexes 1?6. See http://www.rsc.org/suppdata/nj/b3/b303527a//
;
_journal_issue 9
_journal_name_full 'New Journal of Chemistry'
_journal_page_first 1310
_journal_paper_doi 10.1039/b303527a
_journal_volume 27
_journal_year 2003
_chemical_formula_sum 'C36 H46 N4 Ni Si2'
_chemical_formula_weight 649.66
_chemical_name_systematic
;
?
;
_space_group_IT_number 2
_symmetry_cell_setting triclinic
_symmetry_space_group_name_Hall '-P 1'
_symmetry_space_group_name_H-M 'P -1'
_atom_sites_solution_hydrogens geom
_atom_sites_solution_primary direct
_atom_sites_solution_secondary difmap
_audit_creation_method SHELXL-97
_cell_angle_alpha 97.9800(10)
_cell_angle_beta 109.071(2)
_cell_angle_gamma 114.9160(10)
_cell_formula_units_Z 2
_cell_length_a 12.3641(9)
_cell_length_b 12.4981(9)
_cell_length_c 14.4849(11)
_cell_measurement_temperature 293(2)
_cell_volume 1816.0(2)
_computing_cell_refinement 'Bruker SMART CCD Diffractometer'
_computing_data_collection 'Bruker SMART CCD Diffractometer'
_computing_data_reduction 'Bruker SMART CCD Diffractometer'
_computing_molecular_graphics 'Siemens SHELXTL'
_computing_publication_material 'Siemens SHLEXTL'
_computing_structure_refinement 'SHELXL-97 (Sheldrick, 1997)'
_computing_structure_solution 'SHELXS-97 (Sheldrick, 1990)'
_diffrn_ambient_temperature 293(2)
_diffrn_measured_fraction_theta_full 0.976
_diffrn_measured_fraction_theta_max 0.976
_diffrn_measurement_device_type 'Bruker SMART CCD Diffractometer'
_diffrn_measurement_method 'omega scan'
_diffrn_radiation_monochromator graphite
_diffrn_radiation_source 'fine-focus sealed tube'
_diffrn_radiation_type MoK\a
_diffrn_radiation_wavelength 0.71073
_diffrn_reflns_av_R_equivalents 0.0134
_diffrn_reflns_av_sigmaI/netI 0.0308
_diffrn_reflns_limit_h_max 12
_diffrn_reflns_limit_h_min -16
_diffrn_reflns_limit_k_max 16
_diffrn_reflns_limit_k_min -14
_diffrn_reflns_limit_l_max 17
_diffrn_reflns_limit_l_min -19
_diffrn_reflns_number 12250
_diffrn_reflns_theta_full 28.02
_diffrn_reflns_theta_max 28.02
_diffrn_reflns_theta_min 1.57
_exptl_absorpt_coefficient_mu 0.629
_exptl_absorpt_correction_T_max 1.0000
_exptl_absorpt_correction_T_min 0.7930
_exptl_absorpt_correction_type SADABS
_exptl_crystal_colour Brown
_exptl_crystal_density_diffrn 1.188
_exptl_crystal_density_method 'not measured'
_exptl_crystal_description Prism
_exptl_crystal_F_000 692
_exptl_crystal_size_max 0.73
_exptl_crystal_size_mid 0.29
_exptl_crystal_size_min 0.27
_refine_diff_density_max 0.527
_refine_diff_density_min -0.367
_refine_diff_density_rms 0.047
_refine_ls_extinction_coef 0.0077(10)
_refine_ls_extinction_expression Fc^*^=kFc[1+0.001xFc^2^\l^3^/sin(2\q)]^-1/4^
_refine_ls_extinction_method SHELXL
_refine_ls_goodness_of_fit_ref 1.046
_refine_ls_hydrogen_treatment mixed
_refine_ls_matrix_type full
_refine_ls_number_parameters 389
_refine_ls_number_reflns 8591
_refine_ls_number_restraints 0
_refine_ls_restrained_S_all 1.046
_refine_ls_R_factor_all 0.0560
_refine_ls_R_factor_gt 0.0404
_refine_ls_shift/su_max 0.001
_refine_ls_shift/su_mean 0.000
_refine_ls_structure_factor_coef Fsqd
_refine_ls_weighting_details 'calc w=1/[\s^2^(Fo^2^)+(0.0688P)^2^+0.1234P] where P=(Fo^2^+2Fc^2^)/3'
_refine_ls_weighting_scheme calc
_refine_ls_wR_factor_gt 0.1161
_refine_ls_wR_factor_ref 0.1241
_reflns_number_gt 6473
_reflns_number_total 8591
_reflns_threshold_expression >2sigma(I)
_cod_data_source_file b303527a.txt
_cod_data_source_block Compound_6
_cod_depositor_comments
;
The following automatic conversions were performed:
'_symmetry_cell_setting' value 'Triclinic' changed to 'triclinic'
according to '/home/saulius/struct/CIF-dictionaries/cif_core.dic'
dictionary named 'cif_core.dic' version 2.4.1 from 2010-06-29.

Automatic conversion script
Id: cif_fix_enum 1527 2010-12-29 10:47:43Z saulius 
;
_cod_original_sg_symbol_H-M P-1
_cod_database_code 7050600

loop_
_symmetry_equiv_pos_as_xyz
'x, y, z'
'-x, -y, -z'

loop_
_atom_site_label
_atom_site_type_symbol
_atom_site_fract_x
_atom_site_fract_y
_atom_site_fract_z
_atom_site_U_iso_or_equiv
_atom_site_adp_type
_atom_site_occupancy
_atom_site_symmetry_multiplicity
_atom_site_calc_flag
_atom_site_refinement_flags
_atom_site_disorder_assembly
_atom_site_disorder_group
Ni1 Ni 0.76947(2) 0.69282(2) 0.702904(19) 0.03747(10) Uani 1 1 d . . .
Si1 Si 0.87505(6) 0.48196(6) 0.74811(6) 0.05528(18) Uani 1 1 d . . .
N1 N 0.61129(15) 0.58302(15) 0.71051(14) 0.0431(4) Uani 1 1 d . . .
C1 C 0.66449(19) 0.51664(18) 0.74581(16) 0.0425(4) Uani 1 1 d . . .
Si2 Si 0.65399(6) 0.89283(6) 0.63323(5) 0.04880(16) Uani 1 1 d . . .
N2 N 0.77761(16) 0.55084(15) 0.73788(15) 0.0469(4) Uani 1 1 d . . .
C2 C 0.6071(2) 0.4206(2) 0.79260(19) 0.0511(5) Uani 1 1 d . . .
N3 N 0.93564(15) 0.81332(15) 0.71089(14) 0.0447(4) Uani 1 1 d . . .
C3 C 0.4953(3) 0.3096(3) 0.7353(2) 0.0802(9) Uani 1 1 d . . .
H3A H 0.4516 0.2924 0.6647 0.096 Uiso 1 1 calc R . .
N4 N 0.76378(16) 0.83874(15) 0.67702(14) 0.0446(4) Uani 1 1 d . . .
C4 C 0.4452(3) 0.2206(3) 0.7810(3) 0.0968(11) Uani 1 1 d . . .
H4A H 0.3683 0.1449 0.7409 0.116 Uiso 1 1 calc R . .
C5 C 0.5075(4) 0.2442(4) 0.8820(3) 0.1279(16) Uani 1 1 d . . .
H5A H 0.4722 0.1865 0.9131 0.154 Uiso 1 1 calc R . .
C6 C 0.6241(5) 0.3540(4) 0.9402(3) 0.167(3) Uani 1 1 d . . .
H6A H 0.6693 0.3698 1.0103 0.201 Uiso 1 1 calc R . .
C7 C 0.6740(4) 0.4410(3) 0.8941(3) 0.1195(16) Uani 1 1 d . . .
H7A H 0.7542 0.5142 0.9332 0.143 Uiso 1 1 calc R . .
C8 C 0.50681(19) 0.58939(18) 0.72787(16) 0.0413(4) Uani 1 1 d . . .
C9 C 0.5359(2) 0.6732(2) 0.81841(19) 0.0537(5) Uani 1 1 d . . .
C10 C 0.4328(3) 0.6838(3) 0.8299(2) 0.0712(7) Uani 1 1 d . . .
H10A H 0.4503 0.7398 0.8895 0.085 Uiso 1 1 calc R . .
C11 C 0.3057(3) 0.6126(3) 0.7544(2) 0.0717(8) Uani 1 1 d . . .
H11A H 0.2380 0.6206 0.7633 0.086 Uiso 1 1 calc R . .
C12 C 0.2785(2) 0.5308(2) 0.6666(2) 0.0615(6) Uani 1 1 d . . .
H12A H 0.1918 0.4826 0.6165 0.074 Uiso 1 1 calc R . .
C13 C 0.3780(2) 0.51741(19) 0.65025(18) 0.0468(5) Uani 1 1 d . . .
C14 C 0.3456(2) 0.4315(2) 0.5503(2) 0.0642(7) Uani 1 1 d . . .
H14A H 0.2525 0.3907 0.5075 0.096 Uiso 1 1 calc R . .
H14B H 0.3707 0.3702 0.5635 0.096 Uiso 1 1 calc R . .
H14C H 0.3930 0.4785 0.5158 0.096 Uiso 1 1 calc R . .
C15 C 0.6744(3) 0.7517(3) 0.9013(2) 0.0837(9) Uani 1 1 d . . .
H15A H 0.7325 0.7325 0.8811 0.126 Uiso 1 1 calc R . .
H15B H 0.6778 0.7345 0.9645 0.126 Uiso 1 1 calc R . .
H15C H 0.7016 0.8382 0.9115 0.126 Uiso 1 1 calc R . .
C16 C 0.9189(3) 0.4870(3) 0.6376(3) 0.0871(9) Uani 1 1 d . . .
H16A H 0.9636 0.5718 0.6393 0.131 Uiso 1 1 calc R . .
H16B H 0.8400 0.4394 0.5743 0.131 Uiso 1 1 calc R . .
H16C H 0.9757 0.4523 0.6420 0.131 Uiso 1 1 calc R . .
C17 C 0.7889(3) 0.3164(2) 0.7424(3) 0.0939(11) Uani 1 1 d . . .
H17A H 0.7090 0.2700 0.6797 0.141 Uiso 1 1 calc R . .
H17B H 0.7679 0.3121 0.8005 0.141 Uiso 1 1 calc R . .
H17C H 0.8453 0.2817 0.7441 0.141 Uiso 1 1 calc R . .
C18 C 1.0284(3) 0.5681(3) 0.8699(3) 0.0857(9) Uani 1 1 d . . .
H18A H 1.0745 0.6539 0.8743 0.129 Uiso 1 1 calc R . .
H18B H 1.0836 0.5321 0.8710 0.129 Uiso 1 1 calc R . .
H18C H 1.0064 0.5629 0.9275 0.129 Uiso 1 1 calc R . .
C21 C 0.89289(19) 0.89380(19) 0.70374(17) 0.0445(5) Uani 1 1 d . . .
C22 C 0.9813(2) 1.0310(2) 0.7294(2) 0.0563(6) Uani 1 1 d . . .
C23 C 1.0494(3) 1.0760(3) 0.6722(3) 0.0965(11) Uani 1 1 d . . .
H23A H 1.0416 1.0215 0.6165 0.116 Uiso 1 1 calc R . .
C24 C 1.1305(4) 1.2049(4) 0.6991(5) 0.1332(19) Uani 1 1 d . . .
H24A H 1.1759 1.2362 0.6603 0.160 Uiso 1 1 calc R . .
C25 C 1.1434(4) 1.2848(4) 0.7813(5) 0.133(2) Uani 1 1 d . . .
H25A H 1.1981 1.3701 0.7987 0.159 Uiso 1 1 calc R . .
C26 C 1.0760(4) 1.2401(3) 0.8387(3) 0.1110(14) Uani 1 1 d . . .
H26A H 1.0852 1.2947 0.8951 0.133 Uiso 1 1 calc R . .
C27 C 0.9942(3) 1.1126(2) 0.8118(2) 0.0768(8) Uani 1 1 d . . .
H27A H 0.9476 1.0820 0.8499 0.092 Uiso 1 1 calc R . .
C28 C 1.07215(19) 0.84962(18) 0.76112(19) 0.0479(5) Uani 1 1 d . . .
C29 C 1.1357(2) 0.8878(2) 0.8680(2) 0.0600(6) Uani 1 1 d . . .
C30 C 1.2689(3) 0.9209(3) 0.9143(3) 0.0847(10) Uani 1 1 d . . .
H30A H 1.3132 0.9468 0.9859 0.102 Uiso 1 1 calc R . .
C31 C 1.3345(3) 0.9155(3) 0.8559(4) 0.0984(13) Uani 1 1 d . . .
H31A H 1.4233 0.9389 0.8878 0.118 Uiso 1 1 calc R . .
C32 C 1.2712(3) 0.8764(3) 0.7514(3) 0.0849(10) Uani 1 1 d . . .
H32A H 1.3174 0.8724 0.7129 0.102 Uiso 1 1 calc R . .
C33 C 1.1383(2) 0.8418(2) 0.7000(2) 0.0627(7) Uani 1 1 d . . .
C34 C 1.0707(3) 0.7969(3) 0.5846(3) 0.0908(10) Uani 1 1 d . . .
H34A H 1.1324 0.7983 0.5575 0.136 Uiso 1 1 calc R . .
H34B H 1.0380 0.8502 0.5614 0.136 Uiso 1 1 calc R . .
H34C H 0.9984 0.7132 0.5608 0.136 Uiso 1 1 calc R . .
C35 C 1.0637(3) 0.8908(3) 0.9328(2) 0.0781(8) Uani 1 1 d . . .
H35A H 0.9740 0.8658 0.8890 0.117 Uiso 1 1 calc R . .
H35B H 1.1062 0.9739 0.9792 0.117 Uiso 1 1 calc R . .
H35C H 1.0646 0.8348 0.9718 0.117 Uiso 1 1 calc R . .
C36 C 0.6375(3) 0.9761(3) 0.7400(3) 0.0807(8) Uani 1 1 d . . .
H36A H 0.6116 0.9225 0.7794 0.121 Uiso 1 1 calc R . .
H36B H 0.5717 0.9990 0.7118 0.121 Uiso 1 1 calc R . .
H36C H 0.7206 1.0497 0.7839 0.121 Uiso 1 1 calc R . .
C37 C 0.7043(3) 0.9950(3) 0.5556(2) 0.0765(8) Uani 1 1 d . . .
H37A H 0.7123 0.9510 0.5007 0.115 Uiso 1 1 calc R . .
H37B H 0.7876 1.0687 0.5991 0.115 Uiso 1 1 calc R . .
H37C H 0.6388 1.0181 0.5270 0.115 Uiso 1 1 calc R . .
C38 C 0.4884(2) 0.7562(3) 0.5475(2) 0.0740(8) Uani 1 1 d . . .
H38A H 0.4601 0.7019 0.5858 0.111 Uiso 1 1 calc R . .
H38B H 0.4932 0.7120 0.4906 0.111 Uiso 1 1 calc R . .
H38C H 0.4265 0.7842 0.5219 0.111 Uiso 1 1 calc R . .

loop_
_atom_site_aniso_label
_atom_site_aniso_U_11
_atom_site_aniso_U_22
_atom_site_aniso_U_33
_atom_site_aniso_U_23
_atom_site_aniso_U_13
_atom_site_aniso_U_12
Ni1 0.02936(14) 0.03607(14) 0.04573(16) 0.01365(11) 0.01651(11) 0.01483(10)
Si1 0.0409(3) 0.0469(3) 0.0765(5) 0.0207(3) 0.0179(3) 0.0257(3)
N1 0.0333(8) 0.0441(9) 0.0562(11) 0.0211(8) 0.0225(8) 0.0189(7)
C1 0.0342(10) 0.0367(9) 0.0474(12) 0.0120(8) 0.0138(9) 0.0133(8)
Si2 0.0420(3) 0.0480(3) 0.0618(4) 0.0256(3) 0.0221(3) 0.0247(3)
N2 0.0391(9) 0.0422(9) 0.0638(12) 0.0212(8) 0.0229(8) 0.0222(7)
C2 0.0486(12) 0.0458(11) 0.0567(14) 0.0224(10) 0.0223(11) 0.0202(10)
N3 0.0313(8) 0.0416(9) 0.0579(11) 0.0168(8) 0.0198(8) 0.0146(7)
C3 0.0591(16) 0.0623(16) 0.0750(19) 0.0342(14) 0.0089(14) 0.0044(13)
N4 0.0363(9) 0.0418(9) 0.0560(11) 0.0199(8) 0.0204(8) 0.0181(7)
C4 0.0663(19) 0.0673(18) 0.110(3) 0.0481(18) 0.0170(18) 0.0038(14)
C5 0.131(3) 0.093(3) 0.108(3) 0.064(2) 0.045(3) 0.008(2)
C6 0.194(5) 0.112(3) 0.076(3) 0.054(2) 0.029(3) -0.009(3)
C7 0.132(3) 0.076(2) 0.062(2) 0.0270(17) 0.020(2) -0.007(2)
C8 0.0362(10) 0.0425(10) 0.0508(12) 0.0206(9) 0.0239(9) 0.0185(8)
C9 0.0511(13) 0.0565(13) 0.0529(13) 0.0159(11) 0.0263(11) 0.0237(11)
C10 0.0789(19) 0.0737(17) 0.0741(18) 0.0166(14) 0.0493(16) 0.0389(15)
C11 0.0636(16) 0.0767(17) 0.101(2) 0.0310(16) 0.0566(17) 0.0402(14)
C12 0.0391(12) 0.0646(14) 0.0843(19) 0.0262(13) 0.0314(12) 0.0244(11)
C13 0.0355(10) 0.0464(11) 0.0577(13) 0.0189(10) 0.0219(10) 0.0177(9)
C14 0.0446(13) 0.0631(15) 0.0630(16) 0.0053(12) 0.0145(11) 0.0196(11)
C15 0.0745(19) 0.086(2) 0.0564(17) -0.0023(15) 0.0164(14) 0.0277(16)
C16 0.077(2) 0.102(2) 0.103(3) 0.0280(19) 0.0470(19) 0.0575(18)
C17 0.073(2) 0.0544(15) 0.154(3) 0.0348(18) 0.039(2) 0.0378(15)
C18 0.0575(16) 0.086(2) 0.089(2) 0.0280(17) 0.0045(15) 0.0360(15)
C21 0.0370(10) 0.0438(10) 0.0486(12) 0.0176(9) 0.0188(9) 0.0155(9)
C22 0.0366(11) 0.0458(12) 0.0799(17) 0.0291(12) 0.0192(11) 0.0167(9)
C23 0.086(2) 0.0740(19) 0.161(4) 0.068(2) 0.078(2) 0.0385(17)
C24 0.093(3) 0.095(3) 0.247(6) 0.109(4) 0.096(4) 0.042(2)
C25 0.072(2) 0.056(2) 0.214(6) 0.058(3) 0.017(3) 0.0122(18)
C26 0.099(3) 0.0502(17) 0.122(3) 0.0134(19) 0.002(2) 0.0243(17)
C27 0.0737(18) 0.0470(13) 0.080(2) 0.0144(13) 0.0145(15) 0.0211(13)
C28 0.0318(10) 0.0372(10) 0.0700(15) 0.0166(10) 0.0202(10) 0.0146(8)
C29 0.0417(12) 0.0432(12) 0.0727(17) 0.0088(11) 0.0092(11) 0.0169(10)
C30 0.0501(15) 0.0578(15) 0.098(2) 0.0037(15) -0.0062(15) 0.0213(12)
C31 0.0356(13) 0.0647(18) 0.162(4) 0.013(2) 0.0192(19) 0.0219(13)
C32 0.0469(15) 0.0630(16) 0.146(3) 0.0246(19) 0.050(2) 0.0245(13)
C33 0.0459(13) 0.0508(13) 0.093(2) 0.0233(13) 0.0381(14) 0.0197(11)
C34 0.092(2) 0.100(2) 0.102(3) 0.036(2) 0.068(2) 0.0458(19)
C35 0.0754(19) 0.085(2) 0.0580(17) 0.0132(14) 0.0184(14) 0.0376(16)
C36 0.087(2) 0.0738(18) 0.100(2) 0.0272(17) 0.0510(19) 0.0476(16)
C37 0.0733(18) 0.0807(18) 0.090(2) 0.0544(17) 0.0364(16) 0.0412(15)
C38 0.0473(14) 0.0692(16) 0.086(2) 0.0304(15) 0.0120(13) 0.0238(12)

loop_
_atom_type_symbol
_atom_type_description
_atom_type_scat_dispersion_real
_atom_type_scat_dispersion_imag
_atom_type_scat_source
C C 0.0033 0.0016 'International Tables Vol C Tables 4.2.6.8 and 6.1.1.4'
H H 0.0000 0.0000 'International Tables Vol C Tables 4.2.6.8 and 6.1.1.4'
N N 0.0061 0.0033 'International Tables Vol C Tables 4.2.6.8 and 6.1.1.4'
Si Si 0.0817 0.0704 'International Tables Vol C Tables 4.2.6.8 and 6.1.1.4'
Ni Ni 0.3393 1.1124 'International Tables Vol C Tables 4.2.6.8 and 6.1.1.4'

loop_
_geom_angle_atom_site_label_1
_geom_angle_atom_site_label_2
_geom_angle_atom_site_label_3
_geom_angle
_geom_angle_site_symmetry_1
_geom_angle_site_symmetry_3
_geom_angle_publ_flag
N1 Ni1 N3 173.70(8) . . ?
N1 Ni1 N4 110.27(7) . . ?
N3 Ni1 N4 69.09(7) . . ?
N1 Ni1 N2 68.93(7) . . ?
N3 Ni1 N2 111.28(7) . . ?
N4 Ni1 N2 176.39(8) . . ?
N1 Ni1 C21 143.52(7) . . ?
N3 Ni1 C21 34.66(7) . . ?
N4 Ni1 C21 34.94(7) . . ?
N2 Ni1 C21 144.83(7) . . ?
N1 Ni1 C1 34.52(7) . . ?
N3 Ni1 C1 144.57(7) . . ?
N4 Ni1 C1 143.87(7) . . ?
N2 Ni1 C1 34.81(7) . . ?
C21 Ni1 C1 165.57(7) . . ?
N2 Si1 C16 106.99(12) . . ?
N2 Si1 C18 111.20(13) . . ?
C16 Si1 C18 109.10(16) . . ?
N2 Si1 C17 113.11(11) . . ?
C16 Si1 C17 108.21(16) . . ?
C18 Si1 C17 108.13(15) . . ?
C1 N1 C8 124.89(17) . . ?
C1 N1 Ni1 90.42(12) . . ?
C8 N1 Ni1 137.87(13) . . ?
N1 C1 N2 110.86(18) . . ?
N1 C1 C2 123.85(18) . . ?
N2 C1 C2 125.23(19) . . ?
N1 C1 Ni1 55.07(10) . . ?
N2 C1 Ni1 56.64(10) . . ?
C2 C1 Ni1 169.32(16) . . ?
N4 Si2 C36 112.58(13) . . ?
N4 Si2 C38 108.17(11) . . ?
C36 Si2 C38 107.37(14) . . ?
N4 Si2 C37 110.47(11) . . ?
C36 Si2 C37 110.29(14) . . ?
C38 Si2 C37 107.76(14) . . ?
C1 N2 Si1 132.10(15) . . ?
C1 N2 Ni1 88.55(12) . . ?
Si1 N2 Ni1 139.22(10) . . ?
C7 C2 C3 118.8(2) . . ?
C7 C2 C1 118.9(2) . . ?
C3 C2 C1 122.1(2) . . ?
C21 N3 C28 123.35(17) . . ?
C21 N3 Ni1 89.47(12) . . ?
C28 N3 Ni1 138.57(14) . . ?
C2 C3 C4 120.8(3) . . ?
C21 N4 Si2 129.78(15) . . ?
C21 N4 Ni1 88.53(12) . . ?
Si2 N4 Ni1 141.63(10) . . ?
C5 C4 C3 120.0(3) . . ?
C4 C5 C6 119.7(3) . . ?
C5 C6 C7 119.9(4) . . ?
C2 C7 C6 120.5(3) . . ?
C9 C8 C13 121.25(19) . . ?
C9 C8 N1 119.55(19) . . ?
C13 C8 N1 119.05(19) . . ?
C8 C9 C10 118.2(2) . . ?
C8 C9 C15 121.4(2) . . ?
C10 C9 C15 120.4(2) . . ?
C11 C10 C9 120.9(2) . . ?
C12 C11 C10 120.3(2) . . ?
C11 C12 C13 121.3(2) . . ?
C8 C13 C12 118.0(2) . . ?
C8 C13 C14 122.09(19) . . ?
C12 C13 C14 119.9(2) . . ?
N3 C21 N4 111.32(17) . . ?
N3 C21 C22 123.74(18) . . ?
N4 C21 C22 124.83(19) . . ?
N3 C21 Ni1 55.87(10) . . ?
N4 C21 Ni1 56.54(10) . . ?
C22 C21 Ni1 167.37(17) . . ?
C27 C22 C23 119.8(3) . . ?
C27 C22 C21 119.0(2) . . ?
C23 C22 C21 121.3(3) . . ?
C22 C23 C24 119.1(4) . . ?
C25 C24 C23 120.6(4) . . ?
C24 C25 C26 120.4(3) . . ?
C25 C26 C27 119.3(4) . . ?
C22 C27 C26 120.8(3) . . ?
C29 C28 C33 121.3(2) . . ?
C29 C28 N3 120.0(2) . . ?
C33 C28 N3 118.6(2) . . ?
C28 C29 C30 118.4(3) . . ?
C28 C29 C35 121.2(2) . . ?
C30 C29 C35 120.3(3) . . ?
C31 C30 C29 120.8(3) . . ?
C32 C31 C30 120.4(3) . . ?
C31 C32 C33 121.8(3) . . ?
C32 C33 C28 117.2(3) . . ?
C32 C33 C34 120.5(3) . . ?
C28 C33 C34 122.3(2) . . ?

loop_
_geom_bond_atom_site_label_1
_geom_bond_atom_site_label_2
_geom_bond_distance
_geom_bond_site_symmetry_2
_geom_bond_publ_flag
Ni1 N1 1.9083(15) . ?
Ni1 N3 1.9214(16) . ?
Ni1 N4 1.9370(17) . ?
Ni1 N2 1.9448(17) . ?
Ni1 C21 2.321(2) . ?
Ni1 C1 2.328(2) . ?
Si1 N2 1.7341(17) . ?
Si1 C16 1.850(3) . ?
Si1 C18 1.853(3) . ?
Si1 C17 1.860(3) . ?
N1 C1 1.319(3) . ?
N1 C8 1.426(2) . ?
C1 N2 1.329(2) . ?
C1 C2 1.492(3) . ?
Si2 N4 1.7412(18) . ?
Si2 C36 1.858(3) . ?
Si2 C38 1.858(3) . ?
Si2 C37 1.862(3) . ?
C2 C7 1.354(4) . ?
C2 C3 1.356(3) . ?
N3 C21 1.320(3) . ?
N3 C28 1.430(3) . ?
C3 C4 1.397(4) . ?
N4 C21 1.330(2) . ?
C4 C5 1.332(5) . ?
C5 C6 1.375(5) . ?
C6 C7 1.383(5) . ?
C8 C9 1.392(3) . ?
C8 C13 1.397(3) . ?
C9 C10 1.396(3) . ?
C9 C15 1.500(4) . ?
C10 C11 1.373(4) . ?
C11 C12 1.358(4) . ?
C12 C13 1.397(3) . ?
C13 C14 1.495(3) . ?
C21 C22 1.500(3) . ?
C22 C27 1.376(4) . ?
C22 C23 1.377(4) . ?
C23 C24 1.401(5) . ?
C24 C25 1.360(7) . ?
C25 C26 1.374(7) . ?
C26 C27 1.388(4) . ?
C28 C29 1.387(4) . ?
C28 C33 1.406(3) . ?
C29 C30 1.401(4) . ?
C29 C35 1.498(4) . ?
C30 C31 1.363(5) . ?
C31 C32 1.356(5) . ?
C32 C33 1.398(4) . ?
C33 C34 1.496(4) . ?
